data_8100644
loop_
_publ_author_name
'Moubaraki, B.'
'Murray, K. S.'
'Tiekink, E. R. T.'

_publ_section_title
;
Crystal structure of bis(\h^1^-benzoato)tris(1-pyrazolyl)methanecopper
(II) hydrate, C~24~H~22~CuN~6~O~5~
;
_journal_issue 2
_journal_name_full 'Zeitschrift f\"ur Kristallographie - New Crystal Structures'
_journal_page_first 219
_journal_page_last 220
_journal_volume 217
_journal_year 2002
_chemical_formula_moiety 'C24 H22 Cu N6 O5'
_chemical_formula_structural 'C24 H22 Cu1 N6 O5'
_chemical_formula_sum 'C24 H22 Cu N6 O5'
_chemical_formula_weight 538.02
_space_group_IT_number 14
_symmetry_cell_setting monoclinic
_symmetry_space_group_name_Hall '-P 2ybc'
_symmetry_space_group_name_H-M 'P 1 21/c 1'
_cell_angle_alpha 90.00
_cell_angle_beta 110.807(19)
_cell_angle_gamma 90.00
_cell_formula_units_Z 4
_cell_length_a 12.344(7)
_cell_length_b 12.465(4)
_cell_length_c 17.053(3)
_cell_measurement_temperature 293(2)
_cell_volume 2452.9(15)
_diffrn_ambient_temperature 293
_exptl_crystal_density_diffrn 1.457
_cod_original_sg_symbol_H-M 'P 21/c'
_cod_original_formula_sum 'C24 H22 Cu1 N6 O5'
_cod_database_code 8100644

loop_
_symmetry_equiv_pos_as_xyz
'x, y, z'
'-x, y+1/2, -z+1/2'
'-x, -y, -z'
'x, -y-1/2, z-1/2'

loop_
_atom_site_label
_atom_site_type_symbol
_atom_site_fract_x
_atom_site_fract_y
_atom_site_fract_z
_atom_site_U_iso_or_equiv
_atom_site_adp_type
_atom_site_occupancy
_atom_site_symmetry_multiplicity
_atom_site_calc_flag
_atom_site_refinement_flags
_atom_site_disorder_assembly
_atom_site_disorder_group
Cu Cu 0.35541(6) 0.08113(5) 0.16033(4) 0.0362(2) Uani 1 4 d . . .
O1 O 0.2889(3) -0.0459(3) 0.1909(2) 0.0487(10) Uani 1 4 d . . .
O2 O 0.2010(4) 0.0412(4) 0.2662(3) 0.0673(13) Uani 1 4 d . . .
O3 O 0.5041(4) 0.0487(3) 0.2447(2) 0.0511(11) Uani 1 4 d . . .
O4 O 0.5088(4) 0.1785(4) 0.3368(3) 0.0664(13) Uani 1 4 d . . .
O5 O 0.2851(4) 0.2486(4) 0.3041(3) 0.0592(12) Uani 1 4 d . . .
H1W H 0.2299 0.1826 0.2923 0.083 Uiso 1 4 d . . .
H2W H 0.3679 0.2382 0.3412 0.083 Uiso 1 4 d . . .
N11 N 0.4173(4) 0.2129(3) 0.1207(3) 0.0374(11) Uani 1 4 d . . .
N12 N 0.3808(4) 0.2331(4) 0.0362(3) 0.0396(11) Uani 1 4 d . . .
N21 N 0.1959(4) 0.1265(4) 0.0755(3) 0.0368(10) Uani 1 4 d . . .
N22 N 0.1906(4) 0.1657(4) 0.0004(3) 0.0393(11) Uani 1 4 d . . .
N31 N 0.3701(4) -0.0006(4) 0.0439(3) 0.0408(11) Uani 1 4 d . . .
N32 N 0.3331(4) 0.0604(3) -0.0264(3) 0.0401(11) Uani 1 4 d . . .
C1 C 0.2940(5) 0.1683(4) -0.0215(3) 0.0386(13) Uani 1 4 d . . .
H1 H 0.2733 0.2009 -0.0772 0.066(4) Uiso 1 4 calc R . .
C11 C 0.4978(4) 0.2870(4) 0.1557(4) 0.0428(14) Uani 1 4 d . . .
H11 H 0.5376 0.2938 0.2131 0.066(4) Uiso 1 4 calc R . .
C12 C 0.5142(5) 0.3530(5) 0.0951(4) 0.0477(15) Uani 1 4 d . . .
H12 H 0.5658 0.4100 0.1039 0.066(4) Uiso 1 4 calc R . .
C13 C 0.4396(5) 0.3171(4) 0.0208(4) 0.0453(14) Uani 1 4 d . . .
H13 H 0.4303 0.3452 -0.0317 0.066(4) Uiso 1 4 calc R . .
C21 C 0.0869(5) 0.1221(5) 0.0721(4) 0.0479(15) Uani 1 4 d . . .
H21 H 0.0642 0.0982 0.1156 0.066(4) Uiso 1 4 calc R . .
C22 C 0.0114(5) 0.1578(6) -0.0048(4) 0.0612(18) Uani 1 4 d . . .
H22 H -0.0689 0.1625 -0.0226 0.066(4) Uiso 1 4 calc R . .
C23 C 0.0809(5) 0.1843(5) -0.0487(4) 0.0553(17) Uani 1 4 d . . .
H23 H 0.0563 0.2108 -0.1032 0.066(4) Uiso 1 4 calc R . .
C31 C 0.3791(5) -0.0986(5) 0.0173(4) 0.0521(16) Uani 1 4 d . . .
H31 H 0.4046 -0.1580 0.0520 0.066(4) Uiso 1 4 calc R . .
C32 C 0.3456(6) -0.1009(6) -0.0691(4) 0.068(2) Uani 1 4 d . . .
H32 H 0.3434 -0.1605 -0.1024 0.066(4) Uiso 1 4 calc R . .
C33 C 0.3166(5) 0.0006(5) -0.0956(4) 0.0532(16) Uani 1 4 d . . .
H33 H 0.2904 0.0247 -0.1508 0.066(4) Uiso 1 4 calc R . .
C41 C 0.2218(5) -0.0414(5) 0.2334(4) 0.0448(14) Uani 1 4 d . . .
C42 C 0.1632(5) -0.1438(4) 0.2405(3) 0.0373(12) Uani 1 4 d . . .
C43 C 0.1893(5) -0.2391(5) 0.2101(4) 0.0446(14) Uani 1 4 d . . .
H43 H 0.2467 -0.2408 0.1865 0.066(4) Uiso 1 4 calc R . .
C44 C 0.1313(5) -0.3312(5) 0.2143(4) 0.0561(17) Uani 1 4 d . . .
H44 H 0.1489 -0.3950 0.1932 0.066(4) Uiso 1 4 calc R . .
C45 C 0.0460(6) -0.3295(6) 0.2499(4) 0.0623(18) Uani 1 4 d . . .
H45 H 0.0067 -0.3921 0.2530 0.066(4) Uiso 1 4 calc R . .
C46 C 0.0204(6) -0.2359(6) 0.2804(4) 0.0610(18) Uani 1 4 d . . .
H46 H -0.0369 -0.2344 0.3040 0.066(4) Uiso 1 4 calc R . .
C47 C 0.0787(5) -0.1435(5) 0.2763(4) 0.0496(15) Uani 1 4 d . . .
H47 H 0.0613 -0.0800 0.2979 0.066(4) Uiso 1 4 calc R . .
C51 C 0.5485(5) 0.0978(5) 0.3148(4) 0.0429(14) Uani 1 4 d . . .
C52 C 0.6604(5) 0.0492(4) 0.3732(3) 0.0390(13) Uani 1 4 d . . .
C53 C 0.7133(7) 0.0928(6) 0.4514(4) 0.077(2) Uani 1 4 d . . .
H53 H 0.6818 0.1524 0.4681 0.066(4) Uiso 1 4 calc R . .
C54 C 0.8125(10) 0.0475(8) 0.5040(6) 0.132(5) Uani 1 4 d . . .
H54 H 0.8499 0.0791 0.5560 0.066(4) Uiso 1 4 calc R . .
C55 C 0.8581(8) -0.0403(8) 0.4841(7) 0.115(4) Uani 1 4 d . . .
H55 H 0.9244 -0.0709 0.5226 0.066(4) Uiso 1 4 calc R . .
C56 C 0.8078(6) -0.0839(6) 0.4084(6) 0.077(2) Uani 1 4 d . . .
H56 H 0.8400 -0.1449 0.3941 0.066(4) Uiso 1 4 calc R . .
C57 C 0.7082(5) -0.0396(5) 0.3507(4) 0.0487(15) Uani 1 4 d . . .
H57 H 0.6743 -0.0697 0.2976 0.066(4) Uiso 1 4 calc R . .

loop_
_atom_site_aniso_label
_atom_site_aniso_U_11
_atom_site_aniso_U_22
_atom_site_aniso_U_33
_atom_site_aniso_U_23
_atom_site_aniso_U_13
_atom_site_aniso_U_12
Cu 0.0358(3) 0.0375(4) 0.0351(3) 0.0024(3) 0.0124(3) -0.0018(3)
O1 0.048(2) 0.048(2) 0.057(2) 0.010(2) 0.027(2) -0.002(2)
O2 0.080(3) 0.045(3) 0.089(3) -0.010(3) 0.045(3) -0.009(2)
O3 0.047(2) 0.053(3) 0.045(2) 0.0027(19) 0.0049(19) -0.001(2)
O4 0.065(3) 0.065(3) 0.067(3) -0.006(3) 0.021(2) 0.019(3)
O5 0.056(3) 0.053(3) 0.068(3) -0.016(2) 0.021(2) 0.000(2)
N11 0.038(3) 0.037(3) 0.037(2) -0.002(2) 0.012(2) -0.001(2)
N12 0.048(3) 0.035(3) 0.037(2) 0.002(2) 0.017(2) -0.004(2)
N21 0.036(2) 0.039(3) 0.037(2) 0.003(2) 0.015(2) 0.002(2)
N22 0.036(2) 0.041(3) 0.036(2) 0.003(2) 0.007(2) 0.004(2)
N31 0.048(3) 0.038(3) 0.040(3) 0.000(2) 0.020(2) 0.004(2)
N32 0.049(3) 0.039(3) 0.037(2) -0.005(2) 0.020(2) -0.002(2)
C1 0.043(3) 0.038(3) 0.034(3) 0.003(2) 0.013(2) 0.001(3)
C11 0.033(3) 0.040(3) 0.053(3) -0.005(3) 0.011(3) -0.001(2)
C12 0.048(4) 0.034(3) 0.067(4) -0.007(3) 0.027(3) -0.007(3)
C13 0.063(4) 0.034(3) 0.048(3) 0.002(3) 0.030(3) -0.006(3)
C21 0.039(3) 0.051(4) 0.055(4) -0.005(3) 0.019(3) -0.006(3)
C22 0.032(3) 0.076(5) 0.067(4) 0.002(4) 0.007(3) 0.003(3)
C23 0.050(4) 0.057(4) 0.047(4) 0.004(3) 0.003(3) 0.010(3)
C31 0.052(4) 0.039(4) 0.068(4) -0.007(3) 0.025(3) 0.007(3)
C32 0.082(5) 0.053(5) 0.070(5) -0.022(4) 0.029(4) 0.008(4)
C33 0.061(4) 0.060(4) 0.043(3) -0.011(3) 0.023(3) 0.004(3)
C41 0.044(3) 0.044(3) 0.044(3) -0.002(3) 0.012(3) 0.003(3)
C42 0.040(3) 0.035(3) 0.039(3) 0.006(2) 0.016(2) -0.002(2)
C43 0.035(3) 0.043(3) 0.054(3) 0.008(3) 0.014(3) 0.008(3)
C44 0.053(4) 0.036(4) 0.083(5) -0.001(3) 0.028(4) 0.002(3)
C45 0.069(4) 0.049(4) 0.078(5) 0.008(4) 0.037(4) -0.009(4)
C46 0.066(4) 0.059(4) 0.080(5) 0.006(4) 0.053(4) -0.005(4)
C47 0.061(4) 0.047(4) 0.052(4) -0.001(3) 0.034(3) 0.003(3)
C51 0.036(3) 0.049(4) 0.046(3) 0.003(3) 0.017(3) -0.005(3)
C52 0.042(3) 0.033(3) 0.040(3) 0.005(2) 0.012(2) -0.001(2)
C53 0.092(6) 0.060(5) 0.055(4) -0.007(4) -0.006(4) 0.009(4)
C54 0.150(10) 0.104(8) 0.067(6) -0.009(5) -0.055(6) 0.020(7)
C55 0.071(6) 0.089(7) 0.122(8) 0.027(6) -0.042(6) 0.007(5)
C56 0.048(4) 0.047(4) 0.134(7) 0.036(5) 0.030(5) 0.014(4)
C57 0.047(4) 0.043(3) 0.061(4) 0.010(3) 0.025(3) -0.005(3)

loop_
_geom_bond_atom_site_label_1
_geom_bond_atom_site_label_2
_geom_bond_distance
_geom_bond_site_symmetry_2
_geom_bond_publ_flag
Cu O3 1.931(4) . ?
Cu O1 1.938(4) . ?
Cu N11 2.026(4) . ?
Cu N21 2.065(4) . ?
Cu N31 2.296(4) . ?
O1 C41 1.280(7) . ?
O2 C41 1.241(7) . ?
O3 C51 1.280(7) . ?
O4 C51 1.234(7) . ?
N11 C11 1.332(6) . ?
N11 N12 1.371(6) . ?
N12 C13 1.353(7) . ?
N12 C1 1.421(6) . ?
N21 C21 1.327(7) . ?
N21 N22 1.350(6) . ?
N22 C23 1.335(7) . ?
N22 C1 1.452(7) . ?
N31 C31 1.322(7) . ?
N31 N32 1.353(6) . ?
N32 C33 1.348(7) . ?
N32 C1 1.442(6) . ?
C11 C12 1.392(8) . ?
C12 C13 1.350(8) . ?
C21 C22 1.385(8) . ?
C22 C23 1.365(9) . ?
C31 C32 1.382(9) . ?
C32 C33 1.348(9) . ?
C41 C42 1.493(8) . ?
C42 C43 1.379(8) . ?
C42 C47 1.384(8) . ?
C43 C44 1.368(8) . ?
C44 C45 1.390(9) . ?
C45 C46 1.359(9) . ?
C46 C47 1.373(9) . ?
C51 C52 1.513(7) . ?
C52 C57 1.372(8) . ?
C52 C53 1.371(8) . ?
C53 C54 1.357(11) . ?
C54 C55 1.328(13) . ?
C55 C56 1.334(12) . ?
C56 C57 1.388(9) . ?
